data_2230174
loop_
_publ_author_name
'Arshad, Afsheen'
'Osman, Hasnah'
'Lam, Chan Kit'
'Hemamalini, Madhukar'
'Fun, Hoong-Kun'

_publ_section_title
;
 (<i>E</i>)-3-(2-{2-[1-(3-Hydroxyphenyl)ethylidene]hydrazinyl}-1,3-thiazol-4-yl)-2<i>H</i>-chromen-2-one
;
_journal_coeditor_code WN2428
_journal_issue 5
_journal_name_full 'Acta Crystallographica Section E'
_journal_page_first o1072
_journal_page_last o1073
_journal_paper_doi 10.1107/S1600536811012189
_journal_volume 67
_journal_year 2011
_chemical_formula_iupac 'C20 H15 N3 O3 S'
_chemical_formula_moiety 'C20 H15 N3 O3 S'
_chemical_formula_sum 'C20 H15 N3 O3 S'
_chemical_formula_weight 377.41
_chemical_name_systematic
;
(<i>E</i>)-3-(2-{2-[1-(3-Hydroxyphenyl)ethylidene]hydrazinyl}-1,3-
thiazol-4-yl)-2<i>H</i>-chromen-2-one
;
_space_group_IT_number 14
_symmetry_cell_setting monoclinic
_symmetry_space_group_name_Hall '-P 2ybc'
_symmetry_space_group_name_H-M 'P 1 21/c 1'
_atom_sites_solution_hydrogens geom
_atom_sites_solution_primary direct
_atom_sites_solution_secondary difmap
_audit_creation_method SHELXL-97
_cell_angle_alpha 90.00
_cell_angle_beta 92.0400(10)
_cell_angle_gamma 90.00
_cell_formula_units_Z 4
_cell_length_a 9.15690(10)
_cell_length_b 9.9070(2)
_cell_length_c 18.7478(3)
_cell_measurement_reflns_used 9987
_cell_measurement_temperature 100.00(10)
_cell_measurement_theta_max 30.75
_cell_measurement_theta_min 2.99
_cell_volume 1699.67(5)
_computing_cell_refinement 'SAINT (Bruker, 2009)'
_computing_data_collection 'APEX2 (Bruker, 2009)'
_computing_data_reduction 'SAINT (Bruker, 2009)'
_computing_molecular_graphics 'SHELXTL (Sheldrick, 2008)'
_computing_publication_material 'SHELXTL  (Sheldrick, 2008) and PLATON (Spek, 2009)'
_computing_structure_refinement 'SHELXTL (Sheldrick, 2008)'
_computing_structure_solution 'SHELXTL (Sheldrick, 2008)'
_diffrn_ambient_temperature 100.00(10)
_diffrn_measured_fraction_theta_full 0.996
_diffrn_measured_fraction_theta_max 0.996
_diffrn_measurement_device_type
;
Bruker SMART APEXII  CCD area-detector diffractometer
;
_diffrn_measurement_method '\f and \w scans'
_diffrn_radiation_monochromator graphite
_diffrn_radiation_source 'fine-focus sealed tube'
_diffrn_radiation_type MoK\a
_diffrn_radiation_wavelength 0.71073
_diffrn_reflns_av_R_equivalents 0.0297
_diffrn_reflns_av_sigmaI/netI 0.0257
_diffrn_reflns_limit_h_max 13
_diffrn_reflns_limit_h_min -12
_diffrn_reflns_limit_k_max 14
_diffrn_reflns_limit_k_min -13
_diffrn_reflns_limit_l_max 27
_diffrn_reflns_limit_l_min -27
_diffrn_reflns_number 29914
_diffrn_reflns_theta_full 31.01
_diffrn_reflns_theta_max 31.01
_diffrn_reflns_theta_min 2.17
_diffrn_standards_number 0
_exptl_absorpt_coefficient_mu 0.218
_exptl_absorpt_correction_T_max 0.9791
_exptl_absorpt_correction_T_min 0.9285
_exptl_absorpt_correction_type multi-scan
_exptl_absorpt_process_details '(SADABS; Bruker, 2009)'
_exptl_crystal_colour yellow
_exptl_crystal_density_diffrn 1.475
_exptl_crystal_density_method 'not measured'
_exptl_crystal_description plate
_exptl_crystal_F_000 784
_exptl_crystal_size_max 0.34
_exptl_crystal_size_mid 0.32
_exptl_crystal_size_min 0.10
_refine_diff_density_max 0.392
_refine_diff_density_min -0.298
_refine_ls_extinction_method none
_refine_ls_goodness_of_fit_ref 1.069
_refine_ls_hydrogen_treatment mixed
_refine_ls_matrix_type full
_refine_ls_number_parameters 271
_refine_ls_number_reflns 5400
_refine_ls_number_restraints 0
_refine_ls_restrained_S_all 1.069
_refine_ls_R_factor_all 0.0494
_refine_ls_R_factor_gt 0.0412
_refine_ls_shift/su_max_lt 0.001
_refine_ls_shift/su_mean <0.001
_refine_ls_structure_factor_coef Fsqd
_refine_ls_weighting_details 'calc w=1/[\s^2^(Fo^2^)+(0.0429P)^2^+0.8634P] where P=(Fo^2^+2Fc^2^)/3'
_refine_ls_weighting_scheme calc
_refine_ls_wR_factor_gt 0.0995
_refine_ls_wR_factor_ref 0.1045
_reflns_number_gt 4641
_reflns_number_total 5400
_reflns_threshold_expression I>2\s(I)
_cod_data_source_file wn2428.cif
_cod_data_source_block I
_cod_original_sg_symbol_H-M 'P 21/c'
_cod_database_code 2230174
_cod_database_fobs_code 2230174

loop_
_symmetry_equiv_pos_as_xyz
'x, y, z'
'-x, y+1/2, -z+1/2'
'-x, -y, -z'
'x, -y-1/2, z-1/2'

loop_
_atom_site_type_symbol
_atom_site_label
_atom_site_fract_x
_atom_site_fract_y
_atom_site_fract_z
_atom_site_U_iso_or_equiv
_atom_site_adp_type
_atom_site_calc_flag
_atom_site_refinement_flags
_atom_site_occupancy
_atom_site_disorder_assembly
_atom_site_disorder_group
S S1 0.17023(3) 0.06980(3) 0.402397(16) 0.02037(8) Uani d . 1 . .
O O1 -0.19100(10) 0.47170(9) 0.56457(5) 0.01965(18) Uani d . 1 . .
O O2 -0.14551(11) 0.40120(11) 0.45684(5) 0.0273(2) Uani d . 1 . .
O O3 0.75724(18) -0.54395(18) 0.31831(9) 0.0234(5) Uani d P 0.567(3) A 1
H H1OA 0.797(4) -0.556(4) 0.362(2) 0.040(10) Uiso d P 0.567(3) A 1
O O3A 0.4193(3) -0.2752(3) 0.18640(12) 0.0273(7) Uani d P 0.433(3) A 2
H H1OB 0.363(5) -0.216(5) 0.196(2) 0.028(11) Uiso d P 0.433(3) A 2
N N1 0.15618(11) 0.10211(11) 0.53942(6) 0.0183(2) Uani d . 1 . .
N N2 0.31472(13) -0.07177(12) 0.50380(6) 0.0227(2) Uani d . 1 . .
N N3 0.36764(12) -0.13166(12) 0.44404(6) 0.0202(2) Uani d . 1 . .
C C1 -0.00034(13) 0.28351(13) 0.62488(7) 0.0184(2) Uani d . 1 . .
H H1A 0.0626 0.2198 0.6456 0.022 Uiso calc R 1 . .
C C2 -0.07700(13) 0.37365(13) 0.67004(7) 0.0184(2) Uani d . 1 . .
C C3 -0.06263(14) 0.37246(14) 0.74487(7) 0.0228(3) Uani d . 1 . .
H H3A -0.0011 0.3101 0.7677 0.027 Uiso calc R 1 . .
C C4 -0.13980(14) 0.46385(14) 0.78482(7) 0.0231(3) Uani d . 1 . .
H H4A -0.1304 0.4625 0.8344 0.028 Uiso calc R 1 . .
C C5 -0.23196(14) 0.55839(14) 0.75060(7) 0.0214(2) Uani d . 1 . .
H H5A -0.2831 0.6198 0.7778 0.026 Uiso calc R 1 . .
C C6 -0.24800(14) 0.56170(13) 0.67707(7) 0.0203(2) Uani d . 1 . .
H H6A -0.3089 0.6248 0.6544 0.024 Uiso calc R 1 . .
C C7 -0.17091(13) 0.46850(13) 0.63785(6) 0.0175(2) Uani d . 1 . .
C C8 -0.11845(13) 0.38669(13) 0.52030(7) 0.0187(2) Uani d . 1 . .
C C9 -0.01694(13) 0.28851(12) 0.55271(6) 0.0167(2) Uani d . 1 . .
C C10 0.06365(13) 0.19757(12) 0.50645(6) 0.0169(2) Uani d . 1 . .
C C11 0.05871(14) 0.19493(13) 0.43358(7) 0.0194(2) Uani d . 1 . .
C C12 0.21703(13) 0.03050(13) 0.49064(7) 0.0183(2) Uani d . 1 . .
C C13 0.45893(13) -0.23030(13) 0.45086(7) 0.0186(2) Uani d . 1 . .
C C14 0.50587(13) -0.28993(12) 0.38266(7) 0.0179(2) Uani d . 1 . .
C C15 0.43761(13) -0.25098(13) 0.31754(7) 0.0189(2) Uani d . 1 A .
H H15A 0.3632 -0.1871 0.3171 0.023 Uiso calc R 1 . .
C C16 0.48063(14) -0.30725(13) 0.25395(7) 0.0210(2) Uani d . 1 . .
H H16A 0.4359 -0.2796 0.2111 0.025 Uiso calc PR 0.567(3) A 1
C C17 0.58993(15) -0.40455(14) 0.25351(7) 0.0232(3) Uani d . 1 A .
H H17A 0.6179 -0.4426 0.2108 0.028 Uiso calc R 1 . .
C C18 0.65664(14) -0.44400(14) 0.31770(8) 0.0232(3) Uani d . 1 . .
H H18A 0.7292 -0.5097 0.3178 0.028 Uiso calc PR 0.433(3) A 2
C C19 0.61671(14) -0.38669(13) 0.38209(7) 0.0210(2) Uani d . 1 A .
H H19A 0.6639 -0.4129 0.4246 0.025 Uiso calc R 1 . .
C C20 0.51371(16) -0.28472(15) 0.52150(7) 0.0262(3) Uani d . 1 . .
H H20A 0.5374 -0.2111 0.5531 0.039 Uiso calc R 1 . .
H H20B 0.5995 -0.3383 0.5148 0.039 Uiso calc R 1 . .
H H20C 0.4394 -0.3396 0.5418 0.039 Uiso calc R 1 . .
H H1N2 0.338(2) -0.090(2) 0.5468(11) 0.038(5) Uiso d . 1 . .
H H11 0.0039(18) 0.2534(18) 0.4013(9) 0.029(4) Uiso d . 1 . .

loop_
_atom_site_aniso_label
_atom_site_aniso_U_11
_atom_site_aniso_U_22
_atom_site_aniso_U_33
_atom_site_aniso_U_12
_atom_site_aniso_U_13
_atom_site_aniso_U_23
S1 0.02210(15) 0.02380(16) 0.01531(14) 0.00190(11) 0.00199(11) -0.00074(11)
O1 0.0222(4) 0.0196(4) 0.0170(4) 0.0039(3) -0.0006(3) 0.0017(3)
O2 0.0337(5) 0.0307(5) 0.0174(4) 0.0105(4) -0.0017(4) 0.0032(4)
O3 0.0226(8) 0.0261(9) 0.0213(9) 0.0086(6) 0.0010(6) -0.0031(7)
O3A 0.0396(14) 0.0249(13) 0.0179(11) 0.0025(10) 0.0077(9) -0.0001(9)
N1 0.0189(5) 0.0191(5) 0.0171(5) 0.0013(4) 0.0016(4) 0.0008(4)
N2 0.0244(5) 0.0262(6) 0.0176(5) 0.0070(4) 0.0024(4) 0.0001(4)
N3 0.0191(5) 0.0224(5) 0.0192(5) 0.0025(4) 0.0032(4) -0.0006(4)
C1 0.0187(5) 0.0186(6) 0.0178(5) 0.0025(4) -0.0005(4) 0.0002(4)
C2 0.0178(5) 0.0197(6) 0.0176(5) 0.0012(4) -0.0006(4) -0.0014(4)
C3 0.0225(6) 0.0271(7) 0.0186(6) 0.0057(5) -0.0026(5) -0.0014(5)
C4 0.0223(6) 0.0289(7) 0.0179(6) 0.0029(5) -0.0013(5) -0.0045(5)
C5 0.0193(6) 0.0213(6) 0.0236(6) 0.0009(5) 0.0018(5) -0.0048(5)
C6 0.0186(5) 0.0182(6) 0.0240(6) 0.0015(4) 0.0000(5) -0.0001(5)
C7 0.0178(5) 0.0179(5) 0.0167(5) -0.0012(4) -0.0004(4) 0.0001(4)
C8 0.0195(5) 0.0176(5) 0.0190(6) 0.0007(4) 0.0010(4) 0.0011(4)
C9 0.0167(5) 0.0159(5) 0.0174(5) -0.0003(4) 0.0000(4) 0.0005(4)
C10 0.0172(5) 0.0166(5) 0.0169(5) -0.0009(4) 0.0011(4) 0.0010(4)
C11 0.0219(6) 0.0200(6) 0.0164(5) 0.0011(4) 0.0003(4) 0.0002(4)
C12 0.0177(5) 0.0199(6) 0.0174(5) -0.0007(4) 0.0014(4) 0.0009(4)
C13 0.0169(5) 0.0194(6) 0.0197(6) -0.0001(4) 0.0015(4) 0.0021(4)
C14 0.0162(5) 0.0175(5) 0.0202(6) -0.0017(4) 0.0019(4) 0.0018(4)
C15 0.0188(5) 0.0167(5) 0.0213(6) 0.0005(4) 0.0021(4) 0.0028(4)
C16 0.0240(6) 0.0191(6) 0.0201(6) -0.0022(5) 0.0024(5) 0.0026(5)
C17 0.0266(6) 0.0200(6) 0.0234(6) -0.0014(5) 0.0071(5) -0.0015(5)
C18 0.0208(6) 0.0192(6) 0.0297(7) 0.0026(5) 0.0037(5) -0.0004(5)
C19 0.0183(5) 0.0204(6) 0.0244(6) 0.0011(4) 0.0002(5) 0.0016(5)
C20 0.0286(7) 0.0286(7) 0.0213(6) 0.0041(5) -0.0002(5) 0.0043(5)

loop_
_atom_type_symbol
_atom_type_description
_atom_type_scat_dispersion_real
_atom_type_scat_dispersion_imag
_atom_type_scat_source
C C 0.0033 0.0016 'International Tables Vol C Tables 4.2.6.8 and 6.1.1.4'
H H 0.0000 0.0000 'International Tables Vol C Tables 4.2.6.8 and 6.1.1.4'
N N 0.0061 0.0033 'International Tables Vol C Tables 4.2.6.8 and 6.1.1.4'
O O 0.0106 0.0060 'International Tables Vol C Tables 4.2.6.8 and 6.1.1.4'
S S 0.1246 0.1234 'International Tables Vol C Tables 4.2.6.8 and 6.1.1.4'

loop_
_geom_angle_atom_site_label_1
_geom_angle_atom_site_label_2
_geom_angle_atom_site_label_3
_geom_angle_site_symmetry_1
_geom_angle_site_symmetry_3
_geom_angle
_geom_angle_publ_flag
C11 S1 C12 . . 88.13(6) ?
C8 O1 C7 . . 122.58(10) ?
C18 O3 H1OA . . 111(2) ?
C16 O3A H1OB . . 102(3) ?
C12 N1 C10 . . 109.05(10) ?
C12 N2 N3 . . 114.89(11) ?
C12 N2 H1N2 . . 118.2(13) ?
N3 N2 H1N2 . . 126.9(13) ?
C13 N3 N2 . . 119.58(11) ?
C9 C1 C2 . . 121.80(11) ?
C9 C1 H1A . . 119.1 ?
C2 C1 H1A . . 119.1 ?
C7 C2 C3 . . 118.15(11) ?
C7 C2 C1 . . 118.13(11) ?
C3 C2 C1 . . 123.71(12) ?
C4 C3 C2 . . 120.22(12) ?
C4 C3 H3A . . 119.9 ?
C2 C3 H3A . . 119.9 ?
C3 C4 C5 . . 120.00(12) ?
C3 C4 H4A . . 120.0 ?
C5 C4 H4A . . 120.0 ?
C6 C5 C4 . . 120.91(12) ?
C6 C5 H5A . . 119.5 ?
C4 C5 H5A . . 119.5 ?
C5 C6 C7 . . 118.34(12) ?
C5 C6 H6A . . 120.8 ?
C7 C6 H6A . . 120.8 ?
O1 C7 C6 . . 117.37(11) ?
O1 C7 C2 . . 120.27(11) ?
C6 C7 C2 . . 122.37(12) ?
O2 C8 O1 . . 115.71(11) ?
O2 C8 C9 . . 126.15(12) ?
O1 C8 C9 . . 118.14(11) ?
C1 C9 C8 . . 119.05(11) ?
C1 C9 C10 . . 121.73(11) ?
C8 C9 C10 . . 119.22(11) ?
C11 C10 N1 . . 115.28(11) ?
C11 C10 C9 . . 127.12(11) ?
N1 C10 C9 . . 117.59(10) ?
C10 C11 S1 . . 110.77(10) ?
C10 C11 H11 . . 127.8(10) ?
S1 C11 H11 . . 121.4(10) ?
N1 C12 N2 . . 124.87(12) ?
N1 C12 S1 . . 116.77(10) ?
N2 C12 S1 . . 118.36(9) ?
N3 C13 C14 . . 114.99(11) ?
N3 C13 C20 . . 123.73(12) ?
C14 C13 C20 . . 121.27(11) ?
C19 C14 C15 . . 118.86(12) ?
C19 C14 C13 . . 120.81(11) ?
C15 C14 C13 . . 120.33(11) ?
C16 C15 C14 . . 120.36(12) ?
C16 C15 H15A . . 119.8 ?
C14 C15 H15A . . 119.8 ?
C15 C16 C17 . . 120.73(12) ?
C15 C16 O3A . . 124.63(15) ?
C17 C16 O3A . . 114.63(15) ?
C15 C16 H16A . . 119.6 ?
C17 C16 H16A . . 119.6 ?
O3A C16 H16A . . 5.1 ?
C18 C17 C16 . . 119.04(12) ?
C18 C17 H17A . . 120.5 ?
C16 C17 H17A . . 120.5 ?
O3 C18 C17 . . 119.52(14) ?
O3 C18 C19 . . 119.37(14) ?
C17 C18 C19 . . 121.04(12) ?
O3 C18 H18A . . 2.7 ?
C17 C18 H18A . . 119.5 ?
C19 C18 H18A . . 119.5 ?
C18 C19 C14 . . 119.94(12) ?
C18 C19 H19A . . 120.0 ?
C14 C19 H19A . . 120.0 ?
C13 C20 H20A . . 109.5 ?
C13 C20 H20B . . 109.5 ?
H20A C20 H20B . . 109.5 ?
C13 C20 H20C . . 109.5 ?
H20A C20 H20C . . 109.5 ?
H20B C20 H20C . . 109.5 ?

loop_
_geom_bond_atom_site_label_1
_geom_bond_atom_site_label_2
_geom_bond_site_symmetry_2
_geom_bond_distance
_geom_bond_publ_flag
S1 C11 . 1.7216(13) ?
S1 C12 . 1.7382(13) ?
O1 C8 . 1.3706(15) ?
O1 C7 . 1.3799(15) ?
O2 C8 . 1.2151(15) ?
O3 C18 . 1.352(2) ?
O3 H1OA . 0.89(4) ?
O3A C16 . 1.403(3) ?
O3A H1OB . 0.80(5) ?
N1 C12 . 1.2987(16) ?
N1 C10 . 1.3990(16) ?
N2 C12 . 1.3682(16) ?
N2 N3 . 1.3713(15) ?
N2 H1N2 . 0.85(2) ?
N3 C13 . 1.2894(16) ?
C1 C9 . 1.3570(17) ?
C1 C2 . 1.4316(17) ?
C1 H1A . 0.9300 ?
C2 C7 . 1.3964(17) ?
C2 C3 . 1.4044(17) ?
C3 C4 . 1.3849(18) ?
C3 H3A . 0.9300 ?
C4 C5 . 1.4009(19) ?
C4 H4A . 0.9300 ?
C5 C6 . 1.3815(18) ?
C5 H5A . 0.9300 ?
C6 C7 . 1.3887(17) ?
C6 H6A . 0.9300 ?
C8 C9 . 1.4626(17) ?
C9 C10 . 1.4678(17) ?
C10 C11 . 1.3655(17) ?
C11 H11 . 0.965(17) ?
C13 C14 . 1.4858(17) ?
C13 C20 . 1.4996(18) ?
C14 C19 . 1.3964(17) ?
C14 C15 . 1.4057(17) ?
C15 C16 . 1.3858(18) ?
C15 H15A . 0.9300 ?
C16 C17 . 1.3898(18) ?
C16 H16A . 0.9300 ?
C17 C18 . 1.386(2) ?
C17 H17A . 0.9300 ?
C18 C19 . 1.3946(19) ?
C18 H18A . 0.9300 ?
C19 H19A . 0.9300 ?
C20 H20A . 0.9600 ?
C20 H20B . 0.9600 ?
C20 H20C . 0.9600 ?

loop_
_geom_hbond_atom_site_label_D
_geom_hbond_atom_site_label_H
_geom_hbond_atom_site_label_A
_geom_hbond_site_symmetry_A
_geom_hbond_distance_DH
_geom_hbond_distance_HA
_geom_hbond_distance_DA
_geom_hbond_angle_DHA
_geom_hbond_publ_flag
O3 H1OA O2 1_645 0.89(4) 1.89(4) 2.7693(19) 171(4) yes
C19 H19A O2 1_645 0.93 2.59 3.3020(17) 133 yes

loop_
_geom_torsion_atom_site_label_1
_geom_torsion_atom_site_label_2
_geom_torsion_atom_site_label_3
_geom_torsion_atom_site_label_4
_geom_torsion_site_symmetry_1
_geom_torsion_site_symmetry_2
_geom_torsion_site_symmetry_3
_geom_torsion_site_symmetry_4
_geom_torsion
_geom_torsion_publ_flag
C12 N2 N3 C13 . . . . -179.10(12) ?
C9 C1 C2 C7 . . . . 0.02(19) ?
C9 C1 C2 C3 . . . . -179.70(13) ?
C7 C2 C3 C4 . . . . -0.2(2) ?
C1 C2 C3 C4 . . . . 179.48(13) ?
C2 C3 C4 C5 . . . . -0.4(2) ?
C3 C4 C5 C6 . . . . 0.3(2) ?
C4 C5 C6 C7 . . . . 0.28(19) ?
C8 O1 C7 C6 . . . . 178.55(11) ?
C8 O1 C7 C2 . . . . -1.91(17) ?
C5 C6 C7 O1 . . . . 178.62(11) ?
C5 C6 C7 C2 . . . . -0.91(19) ?
C3 C2 C7 O1 . . . . -178.63(11) ?
C1 C2 C7 O1 . . . . 1.64(18) ?
C3 C2 C7 C6 . . . . 0.89(19) ?
C1 C2 C7 C6 . . . . -178.84(12) ?
C7 O1 C8 O2 . . . . -179.37(11) ?
C7 O1 C8 C9 . . . . 0.49(17) ?
C2 C1 C9 C8 . . . . -1.41(18) ?
C2 C1 C9 C10 . . . . 178.93(11) ?
O2 C8 C9 C1 . . . . -178.99(13) ?
O1 C8 C9 C1 . . . . 1.17(17) ?
O2 C8 C9 C10 . . . . 0.7(2) ?
O1 C8 C9 C10 . . . . -179.16(11) ?
C12 N1 C10 C11 . . . . -0.35(15) ?
C12 N1 C10 C9 . . . . 179.55(11) ?
C1 C9 C10 C11 . . . . -178.43(13) ?
C8 C9 C10 C11 . . . . 1.90(19) ?
C1 C9 C10 N1 . . . . 1.68(17) ?
C8 C9 C10 N1 . . . . -177.98(11) ?
N1 C10 C11 S1 . . . . 0.55(14) ?
C9 C10 C11 S1 . . . . -179.34(10) ?
C12 S1 C11 C10 . . . . -0.43(10) ?
C10 N1 C12 N2 . . . . 179.60(12) ?
C10 N1 C12 S1 . . . . 0.00(14) ?
N3 N2 C12 N1 . . . . -178.57(12) ?
N3 N2 C12 S1 . . . . 1.03(15) ?
C11 S1 C12 N1 . . . . 0.26(11) ?
C11 S1 C12 N2 . . . . -179.37(11) ?
N2 N3 C13 C14 . . . . 178.40(11) ?
N2 N3 C13 C20 . . . . -0.57(19) ?
N3 C13 C14 C19 . . . . 172.60(12) ?
C20 C13 C14 C19 . . . . -8.40(18) ?
N3 C13 C14 C15 . . . . -8.30(17) ?
C20 C13 C14 C15 . . . . 170.69(12) ?
C19 C14 C15 C16 . . . . -0.43(18) ?
C13 C14 C15 C16 . . . . -179.54(11) ?
C14 C15 C16 C17 . . . . 1.10(19) ?
C14 C15 C16 O3A . . . . 179.92(16) ?
C15 C16 C17 C18 . . . . -0.56(19) ?
O3A C16 C17 C18 . . . . -179.49(15) ?
C16 C17 C18 O3 . . . . 176.29(14) ?
C16 C17 C18 C19 . . . . -0.7(2) ?
O3 C18 C19 C14 . . . . -175.63(14) ?
C17 C18 C19 C14 . . . . 1.3(2) ?
C15 C14 C19 C18 . . . . -0.76(18) ?
C13 C14 C19 C18 . . . . 178.35(12) ?
